data_7034554
loop_
_publ_author_name
'Wang, Xin-Ming'
'Chen, Shuo'
'Fan, Rui-Qing'
'Zhang, Fu-Qiang'
'Yang, Yu-Lin'

_publ_section_title
;
 Facile luminescent tuning of Zn(II)/Hg(II) complexes based on flexible,
 semi-rigid and rigid polydentate Schiff bases from blue to green to red:
 structural, photophysics, electrochemistry and theoretical calculations
 studies.
;
_journal_issue 17
_journal_name_full 'Dalton transactions (Cambridge, England : 2003)'
_journal_page_first 8107
_journal_page_last 8125
_journal_paper_doi 10.1039/c5dt00057b
_journal_volume 44
_journal_year 2015
_chemical_formula_sum 'C20 H19 Cl2 Hg N4'
_chemical_formula_weight 586.88
_chemical_name_systematic
;
?
;
_space_group_IT_number 14
_symmetry_cell_setting monoclinic
_symmetry_space_group_name_Hall '-P 2ybc'
_symmetry_space_group_name_H-M 'P 1 21/c 1'
_atom_sites_solution_hydrogens geom
_atom_sites_solution_primary direct
_atom_sites_solution_secondary difmap
_audit_creation_method SHELXL-97
_audit_update_record
;
2013-04-10 deposited with the CCDC.
2015-03-23 downloaded from the CCDC.
;
_cell_angle_alpha 90.00
_cell_angle_beta 95.76(3)
_cell_angle_gamma 90.00
_cell_formula_units_Z 4
_cell_length_a 11.881(2)
_cell_length_b 9.3930(19)
_cell_length_c 17.817(4)
_cell_measurement_reflns_used 17608
_cell_measurement_temperature 293(2)
_cell_measurement_theta_max 27.48
_cell_measurement_theta_min 3.01
_cell_volume 1978.3(7)
_computing_cell_refinement 'Bruker XSCANS'
_computing_data_collection 'Bruker XSCANS'
_computing_data_reduction 'Bruker SHELXTL'
_computing_molecular_graphics 'Bruker SHELXTL'
_computing_publication_material 'Bruker SHELXTL'
_computing_structure_refinement 'SHELXL-97 (Sheldrick, 1997)'
_computing_structure_solution 'SHELXS-97 (Sheldrick, 1990)'
_diffrn_ambient_temperature 293(2)
_diffrn_measured_fraction_theta_full 0.966
_diffrn_measured_fraction_theta_max 0.966
_diffrn_measurement_device_type 'Bruker P4'
_diffrn_measurement_method '\w scans'
_diffrn_radiation_monochromator graphite
_diffrn_radiation_source 'fine-focus sealed tube'
_diffrn_radiation_type MoK\a
_diffrn_radiation_wavelength 0.71073
_diffrn_reflns_av_R_equivalents 0.1041
_diffrn_reflns_av_sigmaI/netI 0.0972
_diffrn_reflns_limit_h_max 15
_diffrn_reflns_limit_h_min -15
_diffrn_reflns_limit_k_max 12
_diffrn_reflns_limit_k_min -11
_diffrn_reflns_limit_l_max 23
_diffrn_reflns_limit_l_min -22
_diffrn_reflns_number 17608
_diffrn_reflns_theta_full 27.48
_diffrn_reflns_theta_max 27.48
_diffrn_reflns_theta_min 3.01
_diffrn_standards_decay_% 0
_diffrn_standards_interval_count 0
_diffrn_standards_interval_time 0
_diffrn_standards_number 0
_exptl_absorpt_coefficient_mu 8.063
_exptl_absorpt_correction_T_max 0.4791
_exptl_absorpt_correction_T_min 0.1674
_exptl_absorpt_correction_type multi-scan
_exptl_absorpt_process_details SADABS
_exptl_crystal_colour red
_exptl_crystal_density_diffrn 1.970
_exptl_crystal_density_method 'not measured'
_exptl_crystal_description block
_exptl_crystal_F_000 1124
_exptl_crystal_size_max 0.34
_exptl_crystal_size_mid 0.18
_exptl_crystal_size_min 0.11
_refine_diff_density_max 2.473
_refine_diff_density_min -1.276
_refine_diff_density_rms 0.328
_refine_ls_extinction_coef 0.0046(11)
_refine_ls_extinction_expression Fc^*^=kFc[1+0.001xFc^2^\l^3^/sin(2\q)]^-1/4^
_refine_ls_extinction_method SHELXL
_refine_ls_goodness_of_fit_ref 1.141
_refine_ls_hydrogen_treatment mixed
_refine_ls_matrix_type full
_refine_ls_number_parameters 245
_refine_ls_number_reflns 4381
_refine_ls_number_restraints 0
_refine_ls_restrained_S_all 1.141
_refine_ls_R_factor_all 0.1341
_refine_ls_R_factor_gt 0.1009
_refine_ls_shift/su_max 0.001
_refine_ls_shift/su_mean 0.000
_refine_ls_structure_factor_coef Fsqd
_refine_ls_weighting_details 'calc w=1/[\s^2^(Fo^2^)+(0.1469P)^2^+63.9307P] where P=(Fo^2^+2Fc^2^)/3'
_refine_ls_weighting_scheme calc
_refine_ls_wR_factor_gt 0.3298
_refine_ls_wR_factor_ref 0.3512
_reflns_number_gt 2889
_reflns_number_total 4381
_reflns_threshold_expression >2sigma(I)
_cod_data_source_file c5dt00057b2.cif
_cod_data_source_block hg1
_cod_depositor_comments
;
The following automatic conversions were performed:

'_symmetry_cell_setting' value 'Monoclinic' changed to 'monoclinic'
according to
/usr/data/users/saulius/crontab/automatic-downloads/rss-feeds/RSC/lib/dictionaries/cif_core.dic
dictionary named 'cif_core.dic' version 2.4.2 from 2011-04-26.

Automatic conversion script
Id: cif_fix_values 3105 2015-03-04 15:46:00Z robertas 

 Adding full bibliography for 7034551--7034562.cif.
;
_cod_original_sg_symbol_H-M P2(1)/c
_cod_database_code 7034554

loop_
_symmetry_equiv_pos_as_xyz
'x, y, z'
'-x, y+1/2, -z+1/2'
'-x, -y, -z'
'x, -y-1/2, z-1/2'

loop_
_atom_site_label
_atom_site_type_symbol
_atom_site_fract_x
_atom_site_fract_y
_atom_site_fract_z
_atom_site_U_iso_or_equiv
_atom_site_adp_type
_atom_site_occupancy
_atom_site_symmetry_multiplicity
_atom_site_calc_flag
_atom_site_refinement_flags
Hg1 Hg 0.89080(9) 0.69225(9) 1.02165(5) 0.0612(5) Uani 1 1 d .
C1 C 0.592(3) 0.956(4) 0.7611(18) 0.087(9) Uani 1 1 d .
H1A H 0.5923 0.9900 0.7120 0.105 Uiso 1 1 calc R
C2 C 0.580(3) 0.814(3) 0.7699(18) 0.079(8) Uani 1 1 d .
H2A H 0.5687 0.7526 0.7286 0.095 Uiso 1 1 calc R
C3 C 0.585(3) 0.763(4) 0.843(2) 0.095(11) Uani 1 1 d .
H3A H 0.5810 0.6662 0.8524 0.115 Uiso 1 1 calc R
C4 C 0.595(3) 0.857(4) 0.901(2) 0.086(10) Uani 1 1 d .
H4A H 0.5964 0.8245 0.9501 0.104 Uiso 1 1 calc R
C5 C 0.6044(18) 1.005(3) 0.8860(12) 0.054(5) Uani 1 1 d .
C6 C 0.6262(18) 1.109(2) 0.9493(13) 0.050(5) Uani 1 1 d .
H6A H 0.6012 1.0663 0.9948 0.060 Uiso 1 1 calc R
C7 C 0.7530(18) 1.143(2) 0.9650(13) 0.048(5) Uani 1 1 d .
C8 C 0.558(2) 1.247(3) 0.933(2) 0.085(9) Uani 1 1 d .
H8A H 0.4791 1.2243 0.9234 0.128 Uiso 1 1 calc R
H8B H 0.5829 1.2930 0.8893 0.128 Uiso 1 1 calc R
H8C H 0.5696 1.3096 0.9755 0.128 Uiso 1 1 calc R
C9 C 0.8232(16) 1.0053(17) 0.9735(11) 0.040(4) Uani 1 1 d .
C10 C 0.8711(17) 0.947(2) 0.9057(11) 0.045(4) Uani 1 1 d .
C11 C 0.882(2) 1.020(2) 0.8391(14) 0.058(6) Uani 1 1 d .
H11A H 0.8574 1.1140 0.8346 0.070 Uiso 1 1 calc R
C12 C 0.927(2) 0.957(3) 0.7800(14) 0.060(6) Uani 1 1 d .
H12A H 0.9311 1.0070 0.7352 0.072 Uiso 1 1 calc R
C13 C 0.967(2) 0.823(2) 0.7872(12) 0.057(6) Uani 1 1 d .
H13A H 0.9986 0.7789 0.7475 0.068 Uiso 1 1 calc R
C14 C 0.959(2) 0.750(3) 0.8547(13) 0.063(7) Uani 1 1 d .
H14A H 0.9875 0.6575 0.8604 0.076 Uiso 1 1 calc R
C15 C 0.7917(17) 0.999(2) 1.1008(10) 0.045(4) Uani 1 1 d .
C16 C 0.786(2) 0.922(3) 1.1633(13) 0.059(6) Uani 1 1 d .
H16A H 0.7981 0.8247 1.1624 0.071 Uiso 1 1 calc R
C17 C 0.762(2) 0.987(3) 1.2294(14) 0.067(7) Uani 1 1 d .
H17A H 0.7624 0.9341 1.2735 0.081 Uiso 1 1 calc R
C18 C 0.736(2) 1.131(4) 1.2300(13) 0.070(7) Uani 1 1 d .
H18A H 0.7170 1.1745 1.2740 0.084 Uiso 1 1 calc R
C19 C 0.740(2) 1.212(3) 1.1642(16) 0.064(6) Uani 1 1 d .
H19A H 0.7216 1.3080 1.1643 0.077 Uiso 1 1 calc R
C20 C 0.7690(18) 1.150(2) 1.1002(11) 0.045(4) Uani 1 1 d .
N1 N 0.8309(15) 0.9389(18) 1.0346(10) 0.047(4) Uani 1 1 d .
N2 N 0.9110(15) 0.8115(17) 0.9114(9) 0.045(4) Uani 1 1 d .
N3 N 0.7777(19) 1.2206(19) 1.0320(11) 0.059(5) Uani 1 1 d .
N4 N 0.604(2) 1.048(2) 0.8133(12) 0.069(6) Uani 1 1 d .
Cl1 Cl 1.0570(6) 0.6036(6) 1.0950(3) 0.0638(15) Uani 1 1 d .
Cl2 Cl 0.7195(7) 0.5706(7) 1.0447(6) 0.094(3) Uani 1 1 d .

loop_
_atom_site_aniso_label
_atom_site_aniso_U_11
_atom_site_aniso_U_22
_atom_site_aniso_U_33
_atom_site_aniso_U_23
_atom_site_aniso_U_13
_atom_site_aniso_U_12
Hg1 0.0744(8) 0.0482(6) 0.0611(7) 0.0174(4) 0.0075(4) 0.0094(4)
C1 0.066(18) 0.12(3) 0.076(18) 0.000(19) -0.015(14) 0.011(17)
C2 0.09(2) 0.065(17) 0.080(18) -0.018(15) -0.021(15) -0.006(14)
C3 0.11(3) 0.064(17) 0.11(3) -0.004(19) 0.01(2) -0.041(18)
C4 0.071(19) 0.09(2) 0.10(2) 0.033(18) -0.011(15) -0.031(16)
C5 0.035(11) 0.074(15) 0.050(11) -0.005(11) -0.002(8) 0.009(9)
C6 0.051(12) 0.038(10) 0.058(12) 0.001(9) -0.005(9) 0.010(8)
C7 0.052(12) 0.031(9) 0.060(12) 0.010(9) 0.003(9) 0.009(8)
C8 0.058(16) 0.069(17) 0.13(3) -0.027(18) -0.002(16) 0.033(13)
C9 0.047(11) 0.023(7) 0.047(10) 0.008(8) -0.002(8) -0.001(7)
C10 0.046(11) 0.047(10) 0.043(10) 0.006(9) 0.006(8) -0.001(8)
C11 0.079(16) 0.032(10) 0.066(14) 0.007(10) 0.012(11) -0.004(9)
C12 0.071(15) 0.050(12) 0.062(13) 0.010(11) 0.019(11) -0.007(11)
C13 0.084(17) 0.052(12) 0.037(10) -0.003(9) 0.021(10) -0.003(11)
C14 0.091(18) 0.045(11) 0.058(13) 0.003(11) 0.026(12) 0.030(12)
C15 0.050(12) 0.054(11) 0.031(8) -0.016(9) 0.004(7) -0.001(9)
C16 0.070(15) 0.048(12) 0.059(13) 0.007(11) 0.006(11) -0.012(11)
C17 0.084(18) 0.074(17) 0.048(12) 0.010(12) 0.026(11) -0.007(13)
C18 0.067(16) 0.10(2) 0.041(11) -0.016(13) 0.000(10) 0.000(14)
C19 0.064(15) 0.046(12) 0.080(17) -0.024(12) 0.001(12) 0.006(10)
C20 0.055(12) 0.042(10) 0.039(9) -0.008(8) 0.003(8) -0.007(8)
N1 0.051(10) 0.040(8) 0.049(9) 0.001(8) 0.009(7) -0.001(7)
N2 0.054(10) 0.041(9) 0.040(8) 0.004(7) 0.009(7) 0.012(7)
N3 0.082(14) 0.039(9) 0.056(11) 0.002(9) 0.006(9) 0.001(9)
N4 0.078(15) 0.061(12) 0.064(12) -0.007(11) -0.014(10) 0.011(10)
Cl1 0.080(4) 0.050(3) 0.059(3) 0.015(3) -0.005(3) 0.001(3)
Cl2 0.088(5) 0.038(3) 0.163(8) -0.001(4) 0.050(5) 0.003(3)

loop_
_atom_type_symbol
_atom_type_description
_atom_type_scat_dispersion_real
_atom_type_scat_dispersion_imag
_atom_type_scat_source
C C 0.0033 0.0016 'International Tables Vol C Tables 4.2.6.8 and 6.1.1.4'
H H 0.0000 0.0000 'International Tables Vol C Tables 4.2.6.8 and 6.1.1.4'
N N 0.0061 0.0033 'International Tables Vol C Tables 4.2.6.8 and 6.1.1.4'
Cl Cl 0.1484 0.1585 'International Tables Vol C Tables 4.2.6.8 and 6.1.1.4'
Hg Hg -2.3894 9.2266 'International Tables Vol C Tables 4.2.6.8 and 6.1.1.4'

loop_
_geom_angle_atom_site_label_1
_geom_angle_atom_site_label_2
_geom_angle_atom_site_label_3
_geom_angle
N2 Hg1 Cl2 122.8(5)
N2 Hg1 Cl1 118.9(5)
Cl2 Hg1 Cl1 113.9(3)
N2 Hg1 N1 71.0(6)
Cl2 Hg1 N1 100.1(4)
Cl1 Hg1 N1 120.6(5)
N4 C1 C2 126(3)
N4 C1 H1A 116.9
C2 C1 H1A 116.9
C1 C2 C3 117(3)
C1 C2 H2A 121.6
C3 C2 H2A 121.6
C4 C3 C2 119(3)
C4 C3 H3A 120.4
C2 C3 H3A 120.4
C3 C4 C5 120(3)
C3 C4 H4A 120.0
C5 C4 H4A 120.0
N4 C5 C4 118(2)
N4 C5 C6 120(2)
C4 C5 C6 121(2)
C5 C6 C8 111.1(19)
C5 C6 C7 111.4(18)
C8 C6 C7 110(2)
C5 C6 H6A 107.9
C8 C6 H6A 107.9
C7 C6 H6A 107.9
N3 C7 C6 112.3(19)
N3 C7 C9 106.7(17)
C6 C7 C9 110.8(16)
C6 C8 H8A 109.5
C6 C8 H8B 109.5
H8A C8 H8B 109.5
C6 C8 H8C 109.5
H8A C8 H8C 109.5
H8B C8 H8C 109.5
N1 C9 C10 121.5(17)
N1 C9 C7 119.7(19)
C10 C9 C7 118.5(16)
N2 C10 C11 117.7(19)
N2 C10 C9 116.2(16)
C11 C10 C9 126.0(19)
C12 C11 C10 122(2)
C12 C11 H11A 119.2
C10 C11 H11A 119.2
C13 C12 C11 119(2)
C13 C12 H12A 120.3
C11 C12 H12A 120.3
C12 C13 C14 119(2)
C12 C13 H13A 120.3
C14 C13 H13A 120.3
N2 C14 C13 120.3(19)
N2 C14 H14A 119.8
C13 C14 H14A 119.8
C16 C15 N1 122(2)
C16 C15 C20 120.7(19)
N1 C15 C20 117.3(18)
C15 C16 C17 121(2)
C15 C16 H16A 119.7
C17 C16 H16A 119.7
C16 C17 C18 120(2)
C16 C17 H17A 120.0
C18 C17 H17A 120.0
C17 C18 C19 120(2)
C17 C18 H18A 120.2
C19 C18 H18A 120.2
C20 C19 C18 120(2)
C20 C19 H19A 119.8
C18 C19 H19A 119.8
C19 C20 N3 125(2)
C19 C20 C15 119(2)
N3 C20 C15 116.4(17)
C9 N1 C15 121.4(18)
C9 N1 Hg1 112.8(13)
C15 N1 Hg1 125.1(13)
C14 N2 C10 121.4(18)
C14 N2 Hg1 121.4(13)
C10 N2 Hg1 117.1(13)
C20 N3 C7 117.7(18)
C1 N4 C5 119(3)

loop_
_geom_bond_atom_site_label_1
_geom_bond_atom_site_label_2
_geom_bond_distance
Hg1 N2 2.294(16)
Hg1 Cl2 2.405(8)
Hg1 Cl1 2.405(6)
Hg1 N1 2.442(17)
C1 N4 1.26(4)
C1 C2 1.36(4)
C1 H1A 0.9300
C2 C3 1.38(5)
C2 H2A 0.9300
C3 C4 1.35(5)
C3 H3A 0.9300
C4 C5 1.42(4)
C4 H4A 0.9300
C5 N4 1.36(3)
C5 C6 1.50(3)
C6 C8 1.54(3)
C6 C7 1.54(3)
C6 H6A 0.9800
C7 N3 1.40(3)
C7 C9 1.54(2)
C8 H8A 0.9600
C8 H8B 0.9600
C8 H8C 0.9600
C9 N1 1.25(3)
C9 C10 1.49(3)
C10 N2 1.36(3)
C10 C11 1.39(3)
C11 C12 1.36(3)
C11 H11A 0.9300
C12 C13 1.35(3)
C12 H12A 0.9300
C13 C14 1.39(3)
C13 H13A 0.9300
C14 N2 1.34(3)
C14 H14A 0.9300
C15 C16 1.33(3)
C15 N1 1.43(2)
C15 C20 1.44(3)
C16 C17 1.38(3)
C16 H16A 0.9300
C17 C18 1.39(4)
C17 H17A 0.9300
C18 C19 1.40(4)
C18 H18A 0.9300
C19 C20 1.36(3)
C19 H19A 0.9300
C20 N3 1.40(3)
